data_8102903
loop_
_publ_author_name
'Knaust, J. M.'
'Polyakova, L. A.'
'Dorhout, P. K.'

_publ_section_title
;
Crystal structures of octasodium dieuropium(II) bis[hexa-tellurodisilicate], 
Na~8~Eu~2~[Si~2~Te~6~]~2~, octasodium dieuro- pium(II) 
bis[hexaselenodigermanate], Na~8~Eu~2~[Ge~2~Se~6~]~2~, and nonasodium 
samarium(III) bis[hexaselenodisilicate], Na~9~Sm[Si~2~Se~6~]~2~
;
_journal_issue 3
_journal_name_full 'Zeitschrift f\"ur Kristallographie - New Crystal Structures'
_journal_page_first 295
_journal_page_last 297
_journal_volume 220
_journal_year 2005
_chemical_formula_moiety 'Na8 Eu2 (Ge2 Se6)2'
_chemical_formula_sum 'Eu2 Ge4 Na8 Se12'
_chemical_formula_weight 1725.72
_chemical_name_systematic
; 
octasodium europium(II) bis[hexaselenodigermanate(III)] 
;
_space_group_IT_number 12
_symmetry_cell_setting monoclinic
_symmetry_space_group_name_Hall '-C 2y'
_symmetry_space_group_name_H-M 'C 1 2/m 1'
_atom_sites_solution_hydrogens geom
_atom_sites_solution_primary direct
_atom_sites_solution_secondary difmap
_cell_angle_alpha 90.00
_cell_angle_beta 107.279(5)
_cell_angle_gamma 90.00
_cell_formula_units_Z 1
_cell_length_a 7.137(2)
_cell_length_b 12.330(4)
_cell_length_c 8.019(3)
_cell_measurement_reflns_used 1056
_cell_measurement_temperature 298(2)
_cell_measurement_theta_max 28.013
_cell_measurement_theta_min 3.3045
_cell_volume 673.8(4)
_computing_cell_refinement 'SMART, Bruker'
_computing_data_collection 'SMART, Bruker'
_computing_data_reduction 'SAINT, Bruker'
_computing_molecular_graphics 'X-Seed (Barbour, 1999)'
_computing_publication_material 'X-Seed (Barbour, 1999)'
_computing_structure_refinement 'SHELXL-97 (Sheldrick, 1997)'
_computing_structure_solution 'SHELXS-97 (Sheldrick, 1997)'
_diffrn_ambient_temperature 298(2)
_diffrn_measured_fraction_theta_full 0.986
_diffrn_measured_fraction_theta_max 0.986
_diffrn_measurement_device_type 'Bruker AXS SMART CCD'
_diffrn_measurement_method phi/omega
_diffrn_radiation_monochromator graphite
_diffrn_radiation_source 'fine-focus sealed tube'
_diffrn_radiation_type MoK\a
_diffrn_radiation_wavelength 0.71073
_diffrn_reflns_av_R_equivalents 0.0442
_diffrn_reflns_av_sigmaI/netI 0.0742
_diffrn_reflns_limit_h_max 9
_diffrn_reflns_limit_h_min -9
_diffrn_reflns_limit_k_max 16
_diffrn_reflns_limit_k_min -13
_diffrn_reflns_limit_l_max 8
_diffrn_reflns_limit_l_min -10
_diffrn_reflns_number 2143
_diffrn_reflns_theta_full 28.30
_diffrn_reflns_theta_max 28.30
_diffrn_reflns_theta_min 3.30
_exptl_absorpt_coefficient_mu 25.316
_exptl_absorpt_correction_T_max 1.000000
_exptl_absorpt_correction_T_min 0.470639
_exptl_absorpt_correction_type none
_exptl_absorpt_process_details
;
Data were collected for decay and absorption using the program SADABS 
based on the method of R.H. Blessing (Acta Cryst. A51, 33-38, 1995).
;
_exptl_crystal_colour orange-brown
_exptl_crystal_density_diffrn 4.250
_exptl_crystal_density_meas 0
_exptl_crystal_density_method 'not measured'
_exptl_crystal_description prism
_exptl_crystal_F_000 750
_exptl_crystal_size_max 0.09
_exptl_crystal_size_mid 0.03
_exptl_crystal_size_min 0.02
_refine_diff_density_max 1.202
_refine_diff_density_min -1.707
_refine_diff_density_rms 0.277
_refine_ls_extinction_coef 0.0027(3)
_refine_ls_extinction_expression Fc^*^=kFc[1+0.001xFc^2^\l^3^/sin(2\q)]^-1/4^
_refine_ls_extinction_method SHELXL
_refine_ls_goodness_of_fit_ref 1.027
_refine_ls_hydrogen_treatment mixed
_refine_ls_matrix_type full
_refine_ls_number_parameters 37
_refine_ls_number_reflns 869
_refine_ls_number_restraints 0
_refine_ls_restrained_S_all 1.027
_refine_ls_R_factor_all 0.0448
_refine_ls_R_factor_gt 0.0343
_refine_ls_shift/su_max 0.000
_refine_ls_shift/su_mean 0.000
_refine_ls_structure_factor_coef Fsqd
_refine_ls_weighting_details 'calc w=1/[\s^2^(Fo^2^)+(0.0000P)^2^+0.0000P] where P=(Fo^2^+2Fc^2^)/3'
_refine_ls_weighting_scheme calc
_refine_ls_wR_factor_gt 0.0805
_refine_ls_wR_factor_ref 0.0868
_reflns_number_gt 725
_reflns_number_total 869
_reflns_threshold_expression >2sigma(I)
_cod_data_source_file 409828.cff
_cod_data_source_block Eu2Ge4Na8Se12
_cod_depositor_comments
;
The following automatic conversions were performed:
'_symmetry_cell_setting' value 'Monoclinic' changed to 'monoclinic'
according to '/home/saulius/struct/CIF-dictionaries/cif_core.dic'
dictionary named 'cif_core.dic' version 2.4.1 from 2010-06-29.

Automatic conversion script
Id: cif_fix_enum 1555 2011-01-17 13:19:09Z saulius 
;
_cod_original_sg_symbol_H-M 'C1 2/m 1'
_cod_database_code 8102903

loop_
_symmetry_equiv_pos_as_xyz
'x, y, z'
'-x, y, -z'
'x+1/2, y+1/2, z'
'-x+1/2, y+1/2, -z'
'-x, -y, -z'
'x, -y, z'
'-x+1/2, -y+1/2, -z'
'x+1/2, -y+1/2, z'

loop_
_atom_site_label
_atom_site_type_symbol
_atom_site_fract_x
_atom_site_fract_y
_atom_site_fract_z
_atom_site_U_iso_or_equiv
_atom_site_adp_type
_atom_site_occupancy
_atom_site_symmetry_multiplicity
_atom_site_Wyckoff_symbol
_atom_site_calc_flag
_atom_site_refinement_flags
_atom_site_disorder_assembly
_atom_site_disorder_group
Eu1 Eu 0.0000 0.16602(5) 0.5000 0.0180(2) Uani 0.50 4 h d SP . .
Na1 Na 0.0000 0.16602(5) 0.5000 0.0180(2) Uani 0.50 4 h d SP . .
Na2 Na 0.0000 0.3262(2) 1.0000 0.0212(8) Uani 1 4 g d S . .
Na3 Na 0.5000 0.5000 1.0000 0.0248(11) Uani 1 2 a d S . .
Ge1 Ge 0.05104(9) 0.5000 0.65755(8) 0.0111(2) Uani 1 4 i d S . .
Se1 Se 0.23990(7) 0.34229(4) 0.74989(6) 0.0153(2) Uani 1 8 j d . . .
Se2 Se -0.23165(9) 0.5000 0.75013(8) 0.0158(2) Uani 1 4 i d S . .

loop_
_atom_site_aniso_label
_atom_site_aniso_U_11
_atom_site_aniso_U_22
_atom_site_aniso_U_33
_atom_site_aniso_U_23
_atom_site_aniso_U_13
_atom_site_aniso_U_12
Eu1 0.0177(3) 0.0184(5) 0.0174(4) 0.000 0.0044(3) 0.000
Na1 0.0177(3) 0.0184(5) 0.0174(4) 0.000 0.0044(3) 0.000
Na2 0.0281(17) 0.020(2) 0.0168(17) 0.000 0.0081(14) 0.000
Na3 0.025(2) 0.021(3) 0.022(2) 0.000 -0.0028(18) 0.000
Ge1 0.0103(3) 0.0129(5) 0.0091(3) 0.000 0.0016(2) 0.000
Se1 0.0163(3) 0.0135(4) 0.0150(3) 0.00110(18) 0.0030(2) 0.00348(18)
Se2 0.0125(3) 0.0201(5) 0.0159(4) 0.000 0.0056(3) 0.000

loop_
_atom_type_symbol
_atom_type_description
_atom_type_scat_dispersion_real
_atom_type_scat_dispersion_imag
_atom_type_scat_source
Na Na 0.0362 0.0249 'International Tables Vol C Tables 4.2.6.8 and 6.1.1.4'
Ge Ge 0.1547 1.8001 'International Tables Vol C Tables 4.2.6.8 and 6.1.1.4'
Se Se -0.0929 2.2259 'International Tables Vol C Tables 4.2.6.8 and 6.1.1.4'
Eu Eu -0.1578 3.6682 'International Tables Vol C Tables 4.2.6.8 and 6.1.1.4'

loop_
_geom_angle_atom_site_label_1
_geom_angle_atom_site_label_2
_geom_angle_atom_site_label_3
_geom_angle
_geom_angle_site_symmetry_1
_geom_angle_site_symmetry_3
_geom_angle_publ_flag
Se2 Eu1 Se2 97.29(3) 7_456 3_545 ?
Se2 Eu1 Se1 175.590(19) 7_456 . ?
Se2 Eu1 Se1 85.89(2) 3_545 . ?
Se2 Eu1 Se1 85.89(2) 7_456 2_556 ?
Se2 Eu1 Se1 175.590(19) 3_545 2_556 ?
Se1 Eu1 Se1 91.10(3) . 2_556 ?
Se2 Eu1 Se1 86.20(3) 7_456 7_556 ?
Se2 Eu1 Se1 91.31(3) 3_545 7_556 ?
Se1 Eu1 Se1 96.81(2) . 7_556 ?
Se1 Eu1 Se1 85.84(2) 2_556 7_556 ?
Se2 Eu1 Se1 91.31(3) 7_456 8_455 ?
Se2 Eu1 Se1 86.20(3) 3_545 8_455 ?
Se1 Eu1 Se1 85.84(2) . 8_455 ?
Se1 Eu1 Se1 96.81(2) 2_556 8_455 ?
Se1 Eu1 Se1 176.23(3) 7_556 8_455 ?
Se2 Eu1 Na1 48.646(16) 7_456 5_556 ?
Se2 Eu1 Na1 48.646(16) 3_545 5_556 ?
Se1 Eu1 Na1 134.451(16) . 5_556 ?
Se1 Eu1 Na1 134.451(16) 2_556 5_556 ?
Se1 Eu1 Na1 88.113(16) 7_556 5_556 ?
Se1 Eu1 Na1 88.113(16) 8_455 5_556 ?
Se2 Eu1 Eu1 48.646(16) 7_456 5_556 ?
Se2 Eu1 Eu1 48.646(16) 3_545 5_556 ?
Se1 Eu1 Eu1 134.451(16) . 5_556 ?
Se1 Eu1 Eu1 134.451(16) 2_556 5_556 ?
Se1 Eu1 Eu1 88.113(16) 7_556 5_556 ?
Se1 Eu1 Eu1 88.113(16) 8_455 5_556 ?
Na1 Eu1 Eu1 0.0 5_556 5_556 ?
Se2 Eu1 Na1 134.424(19) 7_456 7_556 ?
Se2 Eu1 Na1 87.90(2) 3_545 7_556 ?
Se1 Eu1 Na1 48.488(17) . 7_556 ?
Se1 Eu1 Na1 87.69(3) 2_556 7_556 ?
Se1 Eu1 Na1 48.324(14) 7_556 7_556 ?
Se1 Eu1 Na1 134.27(2) 8_455 7_556 ?
Na1 Eu1 Na1 120.129(19) 5_556 7_556 ?
Eu1 Eu1 Na1 120.129(19) 5_556 7_556 ?
Se2 Eu1 Eu1 134.424(19) 7_456 7_556 ?
Se2 Eu1 Eu1 87.90(2) 3_545 7_556 ?
Se1 Eu1 Eu1 48.488(17) . 7_556 ?
Se1 Eu1 Eu1 87.69(3) 2_556 7_556 ?
Se1 Eu1 Eu1 48.324(14) 7_556 7_556 ?
Se1 Eu1 Eu1 134.27(2) 8_455 7_556 ?
Na1 Eu1 Eu1 120.129(19) 5_556 7_556 ?
Eu1 Eu1 Eu1 120.129(19) 5_556 7_556 ?
Na1 Eu1 Eu1 0.000(16) 7_556 7_556 ?
Se2 Eu1 Eu1 87.90(2) 7_456 7_456 ?
Se2 Eu1 Eu1 134.424(19) 3_545 7_456 ?
Se1 Eu1 Eu1 87.69(3) . 7_456 ?
Se1 Eu1 Eu1 48.488(17) 2_556 7_456 ?
Se1 Eu1 Eu1 134.27(2) 7_556 7_456 ?
Se1 Eu1 Eu1 48.324(14) 8_455 7_456 ?
Na1 Eu1 Eu1 120.129(19) 5_556 7_456 ?
Eu1 Eu1 Eu1 120.129(19) 5_556 7_456 ?
Na1 Eu1 Eu1 119.74(4) 7_556 7_456 ?
Eu1 Eu1 Eu1 119.74(4) 7_556 7_456 ?
Se2 Eu1 Na1 87.90(2) 7_456 7_456 ?
Se2 Eu1 Na1 134.424(19) 3_545 7_456 ?
Se1 Eu1 Na1 87.69(3) . 7_456 ?
Se1 Eu1 Na1 48.488(17) 2_556 7_456 ?
Se1 Eu1 Na1 134.27(2) 7_556 7_456 ?
Se1 Eu1 Na1 48.324(14) 8_455 7_456 ?
Na1 Eu1 Na1 120.129(19) 5_556 7_456 ?
Eu1 Eu1 Na1 120.129(19) 5_556 7_456 ?
Na1 Eu1 Na1 119.74(4) 7_556 7_456 ?
Eu1 Eu1 Na1 119.74(4) 7_556 7_456 ?
Eu1 Eu1 Na1 0.0 7_456 7_456 ?
Ge1 Se1 Na2 82.99(6) . . ?
Ge1 Se1 Na3 81.84(3) . . ?
Na2 Se1 Na3 87.63(4) . . ?
Ge1 Se1 Na2 159.20(4) . 7_557 ?
Na2 Se1 Na2 82.77(5) . 7_557 ?
Na3 Se1 Na2 82.49(5) . 7_557 ?
Ge1 Se1 Eu1 102.75(3) . . ?
Na2 Se1 Eu1 94.03(5) . . ?
Na3 Se1 Eu1 175.27(2) . . ?
Na2 Se1 Eu1 93.32(5) 7_557 . ?
Ge1 Se1 Eu1 102.70(3) . 7_556 ?
Na2 Se1 Eu1 174.08(6) . 7_556 ?
Na3 Se1 Eu1 94.74(3) . 7_556 ?
Na2 Se1 Eu1 92.15(2) 7_557 7_556 ?
Eu1 Se1 Eu1 83.19(2) . 7_556 ?
Ge1 Se1 Na1 102.70(3) . 7_556 ?
Na2 Se1 Na1 174.08(6) . 7_556 ?
Na3 Se1 Na1 94.74(3) . 7_556 ?
Na2 Se1 Na1 92.15(2) 7_557 7_556 ?
Eu1 Se1 Na1 83.19(2) . 7_556 ?
Eu1 Se1 Na1 0.00(2) 7_556 7_556 ?
Ge1 Se2 Na2 81.91(2) . 5_567 ?
Ge1 Se2 Na2 81.91(2) . . ?
Na2 Se2 Na2 88.84(8) 5_567 . ?
Ge1 Se2 Na1 102.67(3) . 7_456 ?
Na2 Se2 Na1 174.87(3) 5_567 7_456 ?
Na2 Se2 Na1 94.08(5) . 7_456 ?
Ge1 Se2 Eu1 102.67(3) . 7_456 ?
Na2 Se2 Eu1 174.87(3) 5_567 7_456 ?
Na2 Se2 Eu1 94.08(5) . 7_456 ?
Na1 Se2 Eu1 0.000(18) 7_456 7_456 ?
Ge1 Se2 Eu1 102.67(3) . 3_455 ?
Na2 Se2 Eu1 94.08(5) 5_567 3_455 ?
Na2 Se2 Eu1 174.87(3) . 3_455 ?
Na1 Se2 Eu1 82.71(3) 7_456 3_455 ?
Eu1 Se2 Eu1 82.71(3) 7_456 3_455 ?
Ge1 Se2 Na1 102.67(3) . 3_455 ?
Na2 Se2 Na1 94.08(5) 5_567 3_455 ?
Na2 Se2 Na1 174.87(3) . 3_455 ?
Na1 Se2 Na1 82.71(3) 7_456 3_455 ?
Eu1 Se2 Na1 82.71(3) 7_456 3_455 ?
Eu1 Se2 Na1 0.0 3_455 3_455 ?
Ge1 Se2 Na3 160.26(3) . 1_455 ?
Na2 Se2 Na3 84.03(2) 5_567 1_455 ?
Na2 Se2 Na3 84.03(2) . 1_455 ?
Na1 Se2 Na3 92.06(2) 7_456 1_455 ?
Eu1 Se2 Na3 92.06(2) 7_456 1_455 ?
Eu1 Se2 Na3 92.06(2) 3_455 1_455 ?
Na1 Se2 Na3 92.06(2) 3_455 1_455 ?
Se2 Ge1 Se1 111.45(3) . 6_565 ?
Se2 Ge1 Se1 111.45(3) . . ?
Se1 Ge1 Se1 111.21(4) 6_565 . ?
Se2 Ge1 Ge1 108.10(4) . 5_566 ?
Se1 Ge1 Ge1 107.20(3) 6_565 5_566 ?
Se1 Ge1 Ge1 107.20(3) . 5_566 ?
Se2 Ge1 Na3 114.76(3) . . ?
Se1 Ge1 Na3 57.037(19) 6_565 . ?
Se1 Ge1 Na3 57.037(19) . . ?
Ge1 Ge1 Na3 137.15(4) 5_566 . ?
Se1 Na2 Se1 172.44(12) 2_557 . ?
Se1 Na2 Se2 79.69(4) 2_557 5_567 ?
Se1 Na2 Se2 94.97(5) . 5_567 ?
Se1 Na2 Se2 94.97(5) 2_557 . ?
Se1 Na2 Se2 79.69(5) . . ?
Se2 Na2 Se2 91.16(8) 5_567 . ?
Se1 Na2 Se1 97.23(5) 2_557 8_455 ?
Se1 Na2 Se1 87.86(4) . 8_455 ?
Se2 Na2 Se1 176.09(5) 5_567 8_455 ?
Se2 Na2 Se1 86.70(3) . 8_455 ?
Se1 Na2 Se1 87.86(4) 2_557 7_557 ?
Se1 Na2 Se1 97.23(5) . 7_557 ?
Se2 Na2 Se1 86.70(2) 5_567 7_557 ?
Se2 Na2 Se1 176.09(5) . 7_557 ?
Se1 Na2 Se1 95.63(8) 8_455 7_557 ?
Se1 Na2 Na3 93.78(6) 2_557 3_445 ?
Se1 Na2 Na3 93.78(6) . 3_445 ?
Se2 Na2 Na3 134.42(4) 5_567 3_445 ?
Se2 Na2 Na3 134.42(4) . 3_445 ?
Se1 Na2 Na3 47.81(4) 8_455 3_445 ?
Se1 Na2 Na3 47.81(4) 7_557 3_445 ?
Se1 Na2 Na2 49.559(15) 2_557 7_457 ?
Se1 Na2 Na2 135.24(7) . 7_457 ?
Se2 Na2 Na2 129.20(5) 5_567 7_457 ?
Se2 Na2 Na2 91.17(4) . 7_457 ?
Se1 Na2 Na2 47.67(4) 8_455 7_457 ?
Se1 Na2 Na2 92.72(9) 7_557 7_457 ?
Na3 Na2 Na2 62.22(7) 3_445 7_457 ?
Se1 Na2 Na2 135.24(7) 2_557 7_557 ?
Se1 Na2 Na2 49.559(15) . 7_557 ?
Se2 Na2 Na2 91.17(4) 5_567 7_557 ?
Se2 Na2 Na2 129.20(5) . 7_557 ?
Se1 Na2 Na2 92.72(9) 8_455 7_557 ?
Se1 Na2 Na2 47.67(4) 7_557 7_557 ?
Na3 Na2 Na2 62.22(7) 3_445 7_557 ?
Na2 Na2 Na2 124.44(15) 7_457 7_557 ?
Se1 Na2 Na3 128.64(6) 2_557 . ?
Se1 Na2 Na3 46.19(2) . . ?
Se2 Na2 Na3 48.95(3) 5_567 . ?
Se2 Na2 Na3 86.33(6) . . ?
Se1 Na2 Na3 134.02(2) 8_455 . ?
Se1 Na2 Na3 89.79(2) 7_557 . ?
Na3 Na2 Na3 120.98(4) 3_445 . ?
Na2 Na2 Na3 176.80(11) 7_457 . ?
Na2 Na2 Na3 58.76(4) 7_557 . ?
Se1 Na2 Na3 46.19(2) 2_557 1_455 ?
Se1 Na2 Na3 128.64(6) . 1_455 ?
Se2 Na2 Na3 86.33(6) 5_567 1_455 ?
Se2 Na2 Na3 48.95(3) . 1_455 ?
Se1 Na2 Na3 89.79(2) 8_455 1_455 ?
Se1 Na2 Na3 134.02(2) 7_557 1_455 ?
Na3 Na2 Na3 120.98(4) 3_445 1_455 ?
Na2 Na2 Na3 58.76(4) 7_457 1_455 ?
Na2 Na2 Na3 176.80(11) 7_557 1_455 ?
Na3 Na2 Na3 118.03(7) . 1_455 ?
Se1 Na3 Se1 180.000(15) 5_667 . ?
Se1 Na3 Se1 99.39(3) 5_667 6_565 ?
Se1 Na3 Se1 80.61(3) . 6_565 ?
Se1 Na3 Se1 80.61(3) 5_667 2_657 ?
Se1 Na3 Se1 99.39(3) . 2_657 ?
Se1 Na3 Se1 180.0 6_565 2_657 ?
Se1 Na3 Se2 93.02(2) 5_667 1_655 ?
Se1 Na3 Se2 86.98(2) . 1_655 ?
Se1 Na3 Se2 86.98(2) 6_565 1_655 ?
Se1 Na3 Se2 93.02(2) 2_657 1_655 ?
Se1 Na3 Se2 86.98(2) 5_667 5_567 ?
Se1 Na3 Se2 93.02(2) . 5_567 ?
Se1 Na3 Se2 93.02(2) 6_565 5_567 ?
Se1 Na3 Se2 86.98(2) 2_657 5_567 ?
Se2 Na3 Se2 180.0 1_655 5_567 ?
Se1 Na3 Ge1 41.124(14) 5_667 5_667 ?
Se1 Na3 Ge1 138.876(14) . 5_667 ?
Se1 Na3 Ge1 138.876(14) 6_565 5_667 ?
Se1 Na3 Ge1 41.124(14) 2_657 5_667 ?
Se2 Na3 Ge1 84.98(3) 1_655 5_667 ?
Se2 Na3 Ge1 95.02(3) 5_567 5_667 ?
Se1 Na3 Ge1 138.876(14) 5_667 . ?
Se1 Na3 Ge1 41.124(14) . . ?
Se1 Na3 Ge1 41.124(14) 6_565 . ?
Se1 Na3 Ge1 138.876(14) 2_657 . ?
Se2 Na3 Ge1 95.02(3) 1_655 . ?
Se2 Na3 Ge1 84.98(3) 5_567 . ?
Ge1 Na3 Ge1 180.0 5_667 . ?
Se1 Na3 Na2 49.697(14) 5_667 3 ?
Se1 Na3 Na2 130.303(14) . 3 ?
Se1 Na3 Na2 49.697(14) 6_565 3 ?
Se1 Na3 Na2 130.303(14) 2_657 3 ?
Se2 Na3 Na2 90.0 1_655 3 ?
Se2 Na3 Na2 90.0 5_567 3 ?
Ge1 Na3 Na2 90.0 5_667 3 ?
Ge1 Na3 Na2 90.0 . 3 ?
Se1 Na3 Na2 130.303(14) 5_667 7_557 ?
Se1 Na3 Na2 49.697(14) . 7_557 ?
Se1 Na3 Na2 130.303(14) 6_565 7_557 ?
Se1 Na3 Na2 49.697(14) 2_657 7_557 ?
Se2 Na3 Na2 90.0 1_655 7_557 ?
Se2 Na3 Na2 90.0 5_567 7_557 ?
Ge1 Na3 Na2 90.0 5_667 7_557 ?
Ge1 Na3 Na2 90.0 . 7_557 ?
Na2 Na3 Na2 180.0 3 7_557 ?
Se1 Na3 Na2 46.17(2) 5_667 5_667 ?
Se1 Na3 Na2 133.83(2) . 5_667 ?
Se1 Na3 Na2 91.52(3) 6_565 5_667 ?
Se1 Na3 Na2 88.48(3) 2_657 5_667 ?
Se2 Na3 Na2 47.01(2) 1_655 5_667 ?
Se2 Na3 Na2 132.99(2) 5_567 5_667 ?
Ge1 Na3 Na2 54.74(2) 5_667 5_667 ?
Ge1 Na3 Na2 125.26(2) . 5_667 ?
Na2 Na3 Na2 59.02(4) 3 5_667 ?
Na2 Na3 Na2 120.98(4) 7_557 5_667 ?
Se1 Na3 Na2 133.83(2) 5_667 . ?
Se1 Na3 Na2 46.17(2) . . ?
Se1 Na3 Na2 88.48(3) 6_565 . ?
Se1 Na3 Na2 91.52(3) 2_657 . ?
Se2 Na3 Na2 132.99(2) 1_655 . ?
Se2 Na3 Na2 47.01(2) 5_567 . ?
Ge1 Na3 Na2 125.26(2) 5_667 . ?
Ge1 Na3 Na2 54.74(2) . . ?
Na2 Na3 Na2 120.98(4) 3 . ?
Na2 Na3 Na2 59.02(4) 7_557 . ?
Na2 Na3 Na2 180.00(7) 5_667 . ?

loop_
_geom_bond_atom_site_label_1
_geom_bond_atom_site_label_2
_geom_bond_distance
_geom_bond_site_symmetry_2
_geom_bond_publ_flag
Eu1 Se2 3.0982(8) 7_456 ?
Eu1 Se2 3.0982(8) 3_545 ?
Eu1 Se1 3.1035(9) . ?
Eu1 Se1 3.1035(9) 2_556 ?
Eu1 Se1 3.1114(8) 7_556 ?
Eu1 Se1 3.1114(8) 8_455 ?
Eu1 Na1 4.0941(18) 5_556 ?
Eu1 Eu1 4.0941(18) 5_556 ?
Eu1 Na1 4.1257(12) 7_556 ?
Eu1 Eu1 4.1257(12) 7_556 ?
Eu1 Eu1 4.1257(12) 7_456 ?
Eu1 Na1 4.1257(12) 7_456 ?
Se1 Ge1 2.3566(8) . ?
Se1 Na2 3.0054(8) . ?
Se1 Na3 3.0063(7) . ?
Se1 Na2 3.094(2) 7_557 ?
Se1 Eu1 3.1114(8) 7_556 ?
Se1 Na1 3.1114(8) 7_556 ?
Se2 Ge1 2.3476(11) . ?
Se2 Na2 3.061(2) 5_567 ?
Se2 Na2 3.061(2) . ?
Se2 Na1 3.0982(8) 7_456 ?
Se2 Eu1 3.0982(8) 7_456 ?
Se2 Eu1 3.0982(8) 3_455 ?
Se2 Na1 3.0982(8) 3_455 ?
Se2 Na3 3.1562(10) 1_455 ?
Ge1 Se1 2.3566(8) 6_565 ?
Ge1 Ge1 2.4127(14) 5_566 ?
Ge1 Na3 3.5468(10) . ?
Na2 Se1 3.0054(8) 2_557 ?
Na2 Se2 3.061(2) 5_567 ?
Na2 Se1 3.094(2) 8_455 ?
Na2 Se1 3.094(2) 7_557 ?
Na2 Na3 4.022(3) 3_445 ?
Na2 Na2 4.033(3) 7_457 ?
Na2 Na2 4.033(3) 7_557 ?
Na2 Na3 4.1622(18) . ?
Na2 Na3 4.1622(18) 1_455 ?
Na3 Se1 3.0063(7) 5_667 ?
Na3 Se1 3.0063(7) 6_565 ?
Na3 Se1 3.0063(7) 2_657 ?
Na3 Se2 3.1562(10) 1_655 ?
Na3 Se2 3.1562(10) 5_567 ?
Na3 Ge1 3.5468(10) 5_667 ?
Na3 Na2 4.022(3) 3 ?
Na3 Na2 4.022(3) 7_557 ?
Na3 Na2 4.1622(18) 5_667 ?
